data_4074936
loop_
_publ_author_name
'Downing, Stephen P.'
'Danopoulos, Andreas A.'

_publ_section_title
;
 Indenyl- and Fluorenyl-Functionalized N-Heterocyclic Carbene Complexes of
 Titanium and Vanadium
;
_journal_coden_ASTM ORGND7
_journal_issue 6
_journal_name_full Organometallics
_journal_page_first 1337
_journal_page_last 1340
_journal_paper_doi 10.1021/om051017z
_journal_volume 25
_journal_year 2006
_chemical_formula_moiety 'C30 H31 K N, C6 H6'
_chemical_formula_sum 'C36 H37 K N2'
_chemical_formula_weight 536.77
_space_group_IT_number 14
_symmetry_cell_setting monoclinic
_symmetry_space_group_name_Hall '-P 2yn'
_symmetry_space_group_name_H-M 'P 1 21/n 1'
_atom_sites_solution_hydrogens geom
_atom_sites_solution_primary direct
_atom_sites_solution_secondary difmap
_audit_creation_method SHELXL-97
_cell_angle_alpha 90.00
_cell_angle_beta 92.220(5)
_cell_angle_gamma 90.00
_cell_formula_units_Z 8
_cell_length_a 20.531(7)
_cell_length_b 13.027(4)
_cell_length_c 23.378(8)
_cell_measurement_reflns_used 2576
_cell_measurement_temperature 120(2)
_cell_measurement_theta_max 18.92
_cell_measurement_theta_min 2.26
_cell_volume 6248(4)
_computing_cell_refinement 'Bruker SAINT'
_computing_data_collection 'Bruker APEX2'
_computing_data_reduction 'Bruker SAINT'
_computing_molecular_graphics 'ORTEP-3 (Farrugia, 1997)'
_computing_publication_material
;
PLATON (Spek, 2003)
ENCIFER (Allen, 2004)
;
_computing_structure_refinement 'SHELXL-97 (Sheldrick, 1997)'
_computing_structure_solution 'SIR92 (Altomare, 1992)'
_diffrn_ambient_temperature 120(2)
_diffrn_measured_fraction_theta_full 0.998
_diffrn_measured_fraction_theta_max 0.998
_diffrn_measurement_device_type 'Bruker SMART APEX2 CCD diffractometer'
_diffrn_measurement_method 'fine-slice \w scans'
_diffrn_radiation_monochromator 'silicon 111'
_diffrn_radiation_source 'Daresbury SRS station 9.8'
_diffrn_radiation_type synchrotron
_diffrn_radiation_wavelength 0.6868
_diffrn_reflns_av_R_equivalents 0.1136
_diffrn_reflns_av_sigmaI/netI 0.1046
_diffrn_reflns_limit_h_max 21
_diffrn_reflns_limit_h_min -21
_diffrn_reflns_limit_k_max 13
_diffrn_reflns_limit_k_min -13
_diffrn_reflns_limit_l_max 24
_diffrn_reflns_limit_l_min -24
_diffrn_reflns_number 34299
_diffrn_reflns_theta_full 21.19
_diffrn_reflns_theta_max 21.19
_diffrn_reflns_theta_min 1.96
_diffrn_standards_decay_% 5
_diffrn_standards_number 0
_exptl_absorpt_coefficient_mu 0.195
_exptl_absorpt_correction_T_max 0.9980
_exptl_absorpt_correction_T_min 0.6387
_exptl_absorpt_correction_type multi-scan
_exptl_absorpt_process_details 'Bruker SADABS'
_exptl_crystal_colour orange
_exptl_crystal_density_diffrn 1.141
_exptl_crystal_density_method 'not measured'
_exptl_crystal_description needle
_exptl_crystal_F_000 2288
_exptl_crystal_size_max 0.20
_exptl_crystal_size_mid 0.01
_exptl_crystal_size_min 0.01
_platon_squeeze_details ' ?'
_refine_diff_density_max 0.362
_refine_diff_density_min -0.297
_refine_diff_density_rms 0.059
_refine_ls_extinction_coef 0.0133(9)
_refine_ls_extinction_expression Fc^*^=kFc[1+0.001xFc^2^\l^3^/sin(2\q)]^-1/4^
_refine_ls_extinction_method SHELXL
_refine_ls_goodness_of_fit_ref 0.922
_refine_ls_hydrogen_treatment constr
_refine_ls_matrix_type full
_refine_ls_number_parameters 700
_refine_ls_number_reflns 7615
_refine_ls_number_restraints 0
_refine_ls_restrained_S_all 0.922
_refine_ls_R_factor_all 0.1220
_refine_ls_R_factor_gt 0.0663
_refine_ls_shift/su_max 0.013
_refine_ls_shift/su_mean 0.000
_refine_ls_structure_factor_coef Fsqd
_refine_ls_weighting_details 'calc w=1/[\s^2^(Fo^2^)+(0.0986P)^2^+0.0000P] where P=(Fo^2^+2Fc^2^)/3'
_refine_ls_weighting_scheme calc
_refine_ls_wR_factor_gt 0.1520
_refine_ls_wR_factor_ref 0.1773
_reflns_number_gt 4300
_reflns_number_total 7615
_reflns_threshold_expression >2sigma(I)
_cod_data_source_file om051017zsi20060106_125724.cif
_cod_data_source_block (Fl-NHC)-K+
_cod_original_sg_symbol_H-M 'P 21/n'
_cod_database_code 4074936

loop_
_symmetry_equiv_pos_as_xyz
'x, y, z'
'-x+1/2, y+1/2, -z+1/2'
'-x, -y, -z'
'x-1/2, -y-1/2, z-1/2'

loop_
_atom_site_label
_atom_site_type_symbol
_atom_site_fract_x
_atom_site_fract_y
_atom_site_fract_z
_atom_site_U_iso_or_equiv
_atom_site_adp_type
_atom_site_occupancy
_atom_site_symmetry_multiplicity
_atom_site_calc_flag
_atom_site_refinement_flags
C1 C 0.5995(2) 0.0531(4) 0.06643(19) 0.0419(12) Uani 1 1 d .
C2 C 0.6922(3) 0.1244(4) 0.0334(2) 0.0519(14) Uani 1 1 d .
H2 H 0.7370 0.1396 0.0293 0.062 Uiso 1 1 calc R
C3 C 0.6421(3) 0.1655(4) 0.0041(2) 0.0541(14) Uani 1 1 d .
H3 H 0.6441 0.2155 -0.0253 0.065 Uiso 1 1 calc R
C4 C 0.5212(2) 0.1552(4) 0.0061(2) 0.0495(14) Uani 1 1 d .
H4A H 0.4902 0.0979 0.0109 0.059 Uiso 1 1 calc R
H4B H 0.5210 0.1729 -0.0351 0.059 Uiso 1 1 calc R
C5 C 0.4985(2) 0.2483(4) 0.04004(19) 0.0458(13) Uani 1 1 d .
H5A H 0.5326 0.3020 0.0387 0.055 Uiso 1 1 calc R
H5B H 0.4587 0.2762 0.0205 0.055 Uiso 1 1 calc R
C6 C 0.4841(2) 0.2292(4) 0.1013(2) 0.0435(12) Uani 1 1 d .
C7 C 0.4343(2) 0.1644(4) 0.1209(2) 0.0449(13) Uani 1 1 d .
C8 C 0.4339(2) 0.1722(4) 0.1823(2) 0.0463(13) Uani 1 1 d .
C9 C 0.4828(2) 0.2419(4) 0.2007(2) 0.0464(13) Uani 1 1 d .
C10 C 0.5029(2) 0.2812(4) 0.2533(2) 0.0474(13) Uani 1 1 d .
H10 H 0.4830 0.2574 0.2868 0.057 Uiso 1 1 calc R
C11 C 0.5511(3) 0.3539(4) 0.2581(2) 0.0506(14) Uani 1 1 d .
H11 H 0.5638 0.3810 0.2946 0.061 Uiso 1 1 calc R
C12 C 0.3877(2) 0.5734(4) 0.2964(2) 0.0460(13) Uani 1 1 d .
C13 C 0.3801(3) 0.6509(4) 0.3835(2) 0.0568(15) Uani 1 1 d .
H13 H 0.3870 0.6645 0.4232 0.068 Uiso 1 1 calc R
C14 C 0.3416(3) 0.7025(4) 0.3466(2) 0.0600(16) Uani 1 1 d .
H14 H 0.3156 0.7606 0.3547 0.072 Uiso 1 1 calc R
C15 C 0.3124(2) 0.6897(4) 0.2428(2) 0.0529(14) Uani 1 1 d .
H15A H 0.2670 0.7068 0.2520 0.064 Uiso 1 1 calc R
H15B H 0.3109 0.6331 0.2145 0.064 Uiso 1 1 calc R
C16 C 0.3442(2) 0.7837(4) 0.2162(2) 0.0531(14) Uani 1 1 d .
H16A H 0.3165 0.8070 0.1831 0.064 Uiso 1 1 calc R
H16B H 0.3458 0.8399 0.2447 0.064 Uiso 1 1 calc R
C17 C 0.4117(2) 0.7646(4) 0.1966(2) 0.0468(13) Uani 1 1 d .
C18 C 0.4699(2) 0.8013(4) 0.2223(2) 0.0471(13) Uani 1 1 d .
C19 C 0.5251(3) 0.7622(4) 0.1917(2) 0.0490(13) Uani 1 1 d .
C20 C 0.4987(3) 0.6978(4) 0.1484(2) 0.0499(14) Uani 1 1 d .
C21 C 0.4287(3) 0.7008(4) 0.1508(2) 0.0492(13) Uani 1 1 d .
C22 C 0.3906(3) 0.6405(4) 0.1118(2) 0.0580(15) Uani 1 1 d .
H22 H 0.3443 0.6429 0.1119 0.070 Uiso 1 1 calc R
C23 C 0.4219(4) 0.5779(4) 0.0735(2) 0.0661(17) Uani 1 1 d .
H23 H 0.3969 0.5370 0.0472 0.079 Uiso 1 1 calc R
C24 C 0.4897(4) 0.5743(5) 0.0733(2) 0.0681(17) Uani 1 1 d .
H24 H 0.5100 0.5295 0.0473 0.082 Uiso 1 1 calc R
C25 C 0.5273(3) 0.6329(4) 0.1090(2) 0.0583(15) Uani 1 1 d .
H25 H 0.5734 0.6299 0.1072 0.070 Uiso 1 1 calc R
C26 C 0.5880(3) 0.7930(4) 0.2080(3) 0.0585(15) Uani 1 1 d .
H26 H 0.6240 0.7669 0.1882 0.070 Uiso 1 1 calc R
C27 C 0.5983(3) 0.8596(5) 0.2517(3) 0.0660(16) Uani 1 1 d .
H27 H 0.6413 0.8822 0.2613 0.079 Uiso 1 1 calc R
C28 C 0.5460(3) 0.8954(4) 0.2827(2) 0.0608(15) Uani 1 1 d .
H28 H 0.5544 0.9399 0.3144 0.073 Uiso 1 1 calc R
C29 C 0.4829(3) 0.8678(4) 0.2686(2) 0.0552(14) Uani 1 1 d .
H29 H 0.4481 0.8937 0.2900 0.066 Uiso 1 1 calc R
C30 C 0.4510(2) 0.4987(4) 0.37802(19) 0.0468(13) Uani 1 1 d .
C31 C 0.4271(2) 0.4017(4) 0.3922(2) 0.0494(13) Uani 1 1 d .
C32 C 0.3560(2) 0.3755(4) 0.3806(2) 0.0565(15) Uani 1 1 d .
H32 H 0.3360 0.4323 0.3571 0.068 Uiso 1 1 calc R
C33 C 0.3200(3) 0.3690(6) 0.4351(3) 0.098(2) Uani 1 1 d .
H33A H 0.3378 0.3125 0.4586 0.146 Uiso 1 1 calc R
H33B H 0.2736 0.3566 0.4262 0.146 Uiso 1 1 calc R
H33C H 0.3251 0.4337 0.4563 0.146 Uiso 1 1 calc R
C34 C 0.3482(3) 0.2790(6) 0.3472(3) 0.124(3) Uani 1 1 d .
H34A H 0.3705 0.2858 0.3111 0.187 Uiso 1 1 calc R
H34B H 0.3017 0.2659 0.3391 0.187 Uiso 1 1 calc R
H34C H 0.3671 0.2218 0.3693 0.187 Uiso 1 1 calc R
C35 C 0.4690(3) 0.3338(5) 0.4180(2) 0.0640(16) Uani 1 1 d .
H35 H 0.4535 0.2680 0.4285 0.077 Uiso 1 1 calc R
C36 C 0.5337(3) 0.3585(5) 0.4292(2) 0.0703(17) Uani 1 1 d .
H36 H 0.5625 0.3098 0.4469 0.084 Uiso 1 1 calc R
C37 C 0.5563(3) 0.4544(5) 0.4146(2) 0.0625(16) Uani 1 1 d .
H37 H 0.6007 0.4716 0.4229 0.075 Uiso 1 1 calc R
C38 C 0.5159(3) 0.5255(4) 0.3884(2) 0.0515(14) Uani 1 1 d .
C39 C 0.5434(3) 0.6288(4) 0.3713(2) 0.0572(15) Uani 1 1 d .
H39A H 0.5063 0.6703 0.3545 0.069 Uiso 1 1 calc R
C40 C 0.5918(4) 0.6161(5) 0.3257(3) 0.109(3) Uani 1 1 d .
H40A H 0.6267 0.5698 0.3394 0.164 Uiso 1 1 calc R
H40B H 0.6104 0.6831 0.3166 0.164 Uiso 1 1 calc R
H40C H 0.5701 0.5870 0.2914 0.164 Uiso 1 1 calc R
C41 C 0.5724(6) 0.6880(7) 0.4199(3) 0.181(5) Uani 1 1 d .
H41A H 0.5391 0.7016 0.4478 0.272 Uiso 1 1 calc R
H41B H 0.5894 0.7533 0.4059 0.272 Uiso 1 1 calc R
H41C H 0.6081 0.6485 0.4382 0.272 Uiso 1 1 calc R
C42 C 0.5818(2) 0.3884(4) 0.2083(2) 0.0512(14) Uani 1 1 d .
H42 H 0.6154 0.4384 0.2116 0.061 Uiso 1 1 calc R
C43 C 0.5632(2) 0.3501(4) 0.1556(2) 0.0522(14) Uani 1 1 d .
H43 H 0.5844 0.3740 0.1227 0.063 Uiso 1 1 calc R
C44 C 0.5140(2) 0.2768(4) 0.1491(2) 0.0435(13) Uani 1 1 d .
C45 C 0.3882(3) 0.1146(4) 0.2121(2) 0.0560(15) Uani 1 1 d .
H45 H 0.3874 0.1194 0.2526 0.067 Uiso 1 1 calc R
C46 C 0.3448(3) 0.0516(4) 0.1831(3) 0.0674(17) Uani 1 1 d .
H46 H 0.3138 0.0136 0.2035 0.081 Uiso 1 1 calc R
C47 C 0.3462(3) 0.0431(4) 0.1233(2) 0.0627(16) Uani 1 1 d .
H47 H 0.3162 -0.0013 0.1037 0.075 Uiso 1 1 calc R
C48 C 0.3900(3) 0.0977(4) 0.0929(2) 0.0542(14) Uani 1 1 d .
H48 H 0.3903 0.0903 0.0525 0.065 Uiso 1 1 calc R
C49 C 0.7047(2) -0.0018(4) 0.1114(2) 0.0423(12) Uani 1 1 d .
C50 C 0.7144(2) 0.0387(4) 0.1665(2) 0.0444(13) Uani 1 1 d .
C51 C 0.6860(2) 0.1406(4) 0.1827(2) 0.0494(13) Uani 1 1 d .
H51 H 0.6492 0.1562 0.1548 0.059 Uiso 1 1 calc R
C52 C 0.7358(3) 0.2259(4) 0.1786(2) 0.0635(16) Uani 1 1 d .
H52A H 0.7722 0.2132 0.2061 0.095 Uiso 1 1 calc R
H52B H 0.7154 0.2917 0.1873 0.095 Uiso 1 1 calc R
H52C H 0.7522 0.2278 0.1398 0.095 Uiso 1 1 calc R
C53 C 0.6587(3) 0.1385(4) 0.2427(2) 0.0583(15) Uani 1 1 d .
H53A H 0.6304 0.0784 0.2464 0.087 Uiso 1 1 calc R
H53B H 0.6334 0.2011 0.2488 0.087 Uiso 1 1 calc R
H53C H 0.6948 0.1346 0.2714 0.087 Uiso 1 1 calc R
C54 C 0.7527(2) -0.0180(4) 0.2049(2) 0.0497(13) Uani 1 1 d .
H54 H 0.7600 0.0070 0.2428 0.060 Uiso 1 1 calc R
C55 C 0.7803(2) -0.1092(4) 0.1898(2) 0.0508(14) Uani 1 1 d .
H55 H 0.8063 -0.1465 0.2172 0.061 Uiso 1 1 calc R
C56 C 0.7706(2) -0.1468(4) 0.1355(2) 0.0476(13) Uani 1 1 d .
H56 H 0.7903 -0.2098 0.1253 0.057 Uiso 1 1 calc R
C57 C 0.7322(2) -0.0939(4) 0.0953(2) 0.0443(13) Uani 1 1 d .
C58 C 0.7180(2) -0.1387(4) 0.0368(2) 0.0491(13) Uani 1 1 d .
H58 H 0.6983 -0.0834 0.0120 0.059 Uiso 1 1 calc R
C59 C 0.6687(3) -0.2246(4) 0.0401(2) 0.0618(16) Uani 1 1 d .
H59A H 0.6864 -0.2792 0.0650 0.093 Uiso 1 1 calc R
H59B H 0.6593 -0.2523 0.0017 0.093 Uiso 1 1 calc R
H59C H 0.6284 -0.1981 0.0557 0.093 Uiso 1 1 calc R
C60 C 0.7801(2) -0.1772(5) 0.0086(2) 0.0673(17) Uani 1 1 d .
H60A H 0.8124 -0.1218 0.0083 0.101 Uiso 1 1 calc R
H60B H 0.7693 -0.1988 -0.0308 0.101 Uiso 1 1 calc R
H60C H 0.7982 -0.2356 0.0304 0.101 Uiso 1 1 calc R
C61 C 0.3111(3) 0.3620(4) 0.1717(3) 0.0580(15) Uani 1 1 d .
H61 H 0.3409 0.3212 0.1938 0.070 Uiso 1 1 calc R
C62 C 0.2686(3) 0.4275(4) 0.1985(2) 0.0531(14) Uani 1 1 d .
H62 H 0.2702 0.4333 0.2390 0.064 Uiso 1 1 calc R
C63 C 0.2246(3) 0.4835(4) 0.1664(3) 0.0585(15) Uani 1 1 d .
H63 H 0.1952 0.5273 0.1852 0.070 Uiso 1 1 calc R
C64 C 0.2216(3) 0.4781(4) 0.1080(3) 0.0626(15) Uani 1 1 d .
H64 H 0.1908 0.5176 0.0860 0.075 Uiso 1 1 calc R
C65 C 0.2653(3) 0.4129(4) 0.0814(2) 0.0634(16) Uani 1 1 d .
H65 H 0.2641 0.4075 0.0409 0.076 Uiso 1 1 calc R
C66 C 0.3097(3) 0.3565(4) 0.1134(3) 0.0631(16) Uani 1 1 d .
H66 H 0.3397 0.3134 0.0949 0.076 Uiso 1 1 calc R
C67 C 0.2787(5) 0.1111(4) 0.5362(2) 0.106(3) Uani 1 1 d G
H67 H 0.2875 0.1627 0.5089 0.127 Uiso 1 1 calc R
C68 C 0.2146(4) 0.0883(5) 0.5487(3) 0.112(3) Uani 1 1 d G
H68 H 0.1797 0.1245 0.5300 0.135 Uiso 1 1 calc R
C69 C 0.2017(3) 0.0127(5) 0.5887(4) 0.117(3) Uani 1 1 d G
H69 H 0.1579 -0.0028 0.5973 0.140 Uiso 1 1 calc R
C70 C 0.2528(5) -0.0402(4) 0.6160(2) 0.128(3) Uani 1 1 d G
H70 H 0.2439 -0.0919 0.6433 0.154 Uiso 1 1 calc R
C71 C 0.3168(4) -0.0175(5) 0.6035(3) 0.170(5) Uani 1 1 d G
H71 H 0.3517 -0.0536 0.6222 0.204 Uiso 1 1 calc R
C72 C 0.3298(3) 0.0582(6) 0.5635(4) 0.147(4) Uani 1 1 d G
H72 H 0.3735 0.0737 0.5549 0.176 Uiso 1 1 calc R
K1 K 0.51485(6) -0.01342(9) 0.15549(5) 0.0603(4) Uani 1 1 d .
K2 K 0.44751(5) 0.48584(8) 0.19658(4) 0.0489(4) Uani 1 1 d .
N1 N 0.66593(19) 0.0549(3) 0.07105(16) 0.0418(10) Uani 1 1 d .
N2 N 0.58636(19) 0.1220(3) 0.02461(16) 0.0432(10) Uani 1 1 d .
N3 N 0.40806(18) 0.5733(3) 0.35238(17) 0.0451(10) Uani 1 1 d .
N4 N 0.34689(19) 0.6551(3) 0.29410(17) 0.0465(11) Uani 1 1 d .

loop_
_atom_site_aniso_label
_atom_site_aniso_U_11
_atom_site_aniso_U_22
_atom_site_aniso_U_33
_atom_site_aniso_U_23
_atom_site_aniso_U_13
_atom_site_aniso_U_12
C1 0.040(3) 0.049(3) 0.037(3) -0.002(3) 0.005(2) 0.003(2)
C2 0.043(3) 0.062(4) 0.052(3) 0.010(3) 0.019(3) 0.000(3)
C3 0.053(4) 0.068(4) 0.043(3) 0.011(3) 0.020(3) -0.002(3)
C4 0.047(3) 0.063(4) 0.038(3) 0.002(3) 0.006(3) 0.004(3)
C5 0.043(3) 0.053(3) 0.043(3) 0.008(3) 0.010(2) 0.002(3)
C6 0.042(3) 0.049(3) 0.040(3) -0.002(3) 0.012(2) 0.004(3)
C7 0.044(3) 0.046(3) 0.045(3) 0.005(3) 0.013(3) 0.006(3)
C8 0.048(3) 0.043(3) 0.049(3) 0.003(3) 0.014(3) 0.007(3)
C9 0.045(3) 0.055(3) 0.041(3) 0.003(3) 0.019(3) 0.006(3)
C10 0.046(3) 0.051(3) 0.047(3) 0.009(3) 0.016(3) 0.008(3)
C11 0.055(4) 0.058(4) 0.039(3) 0.001(3) 0.011(3) 0.002(3)
C12 0.041(3) 0.053(3) 0.045(3) 0.005(3) 0.017(2) 0.000(3)
C13 0.056(4) 0.069(4) 0.047(3) -0.008(3) 0.025(3) 0.013(3)
C14 0.053(4) 0.067(4) 0.062(4) -0.003(3) 0.030(3) 0.015(3)
C15 0.041(3) 0.058(4) 0.061(4) 0.011(3) 0.015(3) 0.006(3)
C16 0.048(3) 0.051(3) 0.061(3) 0.008(3) 0.020(3) 0.000(3)
C17 0.042(3) 0.049(3) 0.050(3) 0.012(3) 0.014(3) 0.000(3)
C18 0.047(3) 0.047(3) 0.048(3) 0.009(3) 0.015(3) 0.002(3)
C19 0.050(4) 0.045(3) 0.054(3) 0.012(3) 0.017(3) 0.001(3)
C20 0.052(4) 0.049(3) 0.050(3) 0.014(3) 0.021(3) 0.001(3)
C21 0.055(4) 0.048(3) 0.045(3) 0.010(3) 0.012(3) -0.005(3)
C22 0.059(4) 0.062(4) 0.054(4) 0.018(3) 0.009(3) 0.000(3)
C23 0.099(6) 0.061(4) 0.039(3) 0.001(3) 0.007(3) -0.009(4)
C24 0.095(5) 0.060(4) 0.051(4) 0.006(3) 0.030(4) 0.008(4)
C25 0.063(4) 0.061(4) 0.052(3) 0.006(3) 0.028(3) 0.003(3)
C26 0.043(4) 0.051(4) 0.082(4) 0.021(3) 0.015(3) 0.000(3)
C27 0.051(4) 0.060(4) 0.087(5) 0.009(4) 0.003(3) -0.008(3)
C28 0.065(4) 0.053(4) 0.065(4) 0.004(3) 0.004(3) -0.015(3)
C29 0.058(4) 0.051(3) 0.058(4) 0.006(3) 0.020(3) -0.001(3)
C30 0.043(3) 0.064(4) 0.035(3) -0.001(3) 0.013(2) 0.011(3)
C31 0.044(3) 0.063(4) 0.042(3) 0.008(3) 0.016(3) -0.002(3)
C32 0.044(3) 0.075(4) 0.052(3) 0.010(3) 0.018(3) -0.002(3)
C33 0.058(4) 0.162(7) 0.075(4) -0.021(4) 0.039(3) -0.013(4)
C34 0.055(4) 0.156(7) 0.164(8) -0.092(7) 0.029(5) -0.019(5)
C35 0.057(4) 0.075(4) 0.060(4) 0.023(3) 0.010(3) -0.005(3)
C36 0.055(4) 0.090(5) 0.067(4) 0.027(4) 0.007(3) 0.009(4)
C37 0.048(4) 0.086(5) 0.055(3) 0.016(3) 0.017(3) -0.009(3)
C38 0.046(4) 0.067(4) 0.043(3) 0.002(3) 0.010(3) 0.006(3)
C39 0.051(3) 0.063(4) 0.059(3) -0.004(3) 0.014(3) -0.003(3)
C40 0.134(6) 0.069(4) 0.132(6) 0.024(4) 0.101(5) 0.004(4)
C41 0.328(15) 0.129(7) 0.086(6) -0.027(6) 0.009(7) -0.119(9)
C42 0.045(3) 0.054(3) 0.055(4) -0.005(3) 0.005(3) 0.001(3)
C43 0.042(3) 0.062(4) 0.054(4) 0.005(3) 0.022(3) 0.003(3)
C44 0.037(3) 0.046(3) 0.049(3) 0.003(3) 0.015(3) 0.006(3)
C45 0.067(4) 0.045(3) 0.057(3) 0.005(3) 0.029(3) 0.003(3)
C46 0.078(4) 0.053(4) 0.073(4) 0.001(3) 0.032(3) -0.018(3)
C47 0.069(4) 0.053(4) 0.067(4) 0.001(3) 0.016(3) -0.016(3)
C48 0.052(3) 0.059(4) 0.052(3) 0.005(3) 0.009(3) 0.001(3)
C49 0.039(3) 0.048(3) 0.041(3) 0.006(3) 0.013(2) -0.002(3)
C50 0.036(3) 0.047(3) 0.051(3) 0.004(3) 0.009(2) 0.001(3)
C51 0.051(3) 0.052(3) 0.046(3) 0.002(3) 0.007(3) 0.005(3)
C52 0.068(4) 0.056(4) 0.069(4) 0.002(3) 0.025(3) -0.002(3)
C53 0.060(4) 0.060(4) 0.057(3) -0.003(3) 0.030(3) -0.001(3)
C54 0.048(3) 0.055(4) 0.047(3) -0.007(3) 0.006(3) 0.000(3)
C55 0.045(3) 0.055(4) 0.053(4) 0.002(3) 0.009(3) 0.004(3)
C56 0.038(3) 0.050(3) 0.055(4) -0.003(3) 0.012(3) 0.004(3)
C57 0.037(3) 0.055(3) 0.042(3) 0.003(3) 0.011(2) -0.004(3)
C58 0.048(3) 0.052(3) 0.048(3) -0.003(3) 0.015(3) 0.004(3)
C59 0.057(4) 0.079(4) 0.050(3) -0.005(3) 0.016(3) -0.016(3)
C60 0.055(4) 0.094(4) 0.055(3) -0.022(3) 0.030(3) -0.005(3)
C61 0.042(3) 0.051(3) 0.081(4) -0.001(3) 0.010(3) 0.001(3)
C62 0.043(3) 0.055(3) 0.063(3) 0.000(3) 0.018(3) -0.007(3)
C63 0.052(4) 0.052(4) 0.073(4) -0.010(3) 0.025(3) 0.007(3)
C64 0.058(4) 0.057(4) 0.074(4) 0.001(3) 0.015(3) 0.004(3)
C65 0.069(4) 0.065(4) 0.058(4) -0.006(3) 0.021(3) -0.003(3)
C66 0.061(4) 0.059(4) 0.072(4) -0.011(3) 0.031(3) 0.001(3)
C67 0.154(8) 0.068(5) 0.100(6) -0.002(4) 0.062(6) -0.004(6)
C68 0.125(8) 0.066(6) 0.143(8) -0.019(5) -0.033(6) 0.015(5)
C69 0.096(7) 0.065(5) 0.193(10) -0.039(6) 0.059(7) 0.002(5)
C70 0.166(9) 0.138(8) 0.083(6) -0.008(5) 0.028(6) -0.013(9)
C71 0.168(12) 0.133(9) 0.201(11) 0.033(8) -0.094(9) -0.061(8)
C72 0.078(7) 0.092(7) 0.272(14) -0.026(8) 0.026(8) -0.017(5)
K1 0.0568(8) 0.0640(8) 0.0622(8) 0.0156(6) 0.0275(6) 0.0113(6)
K2 0.0502(7) 0.0535(7) 0.0443(7) 0.0039(5) 0.0184(5) 0.0037(6)
N1 0.040(3) 0.047(3) 0.039(2) 0.005(2) 0.013(2) 0.002(2)
N2 0.041(3) 0.050(3) 0.039(2) 0.002(2) 0.012(2) 0.005(2)
N3 0.037(2) 0.060(3) 0.039(3) 0.000(2) 0.016(2) 0.008(2)
N4 0.039(3) 0.050(3) 0.052(3) 0.006(2) 0.019(2) 0.004(2)

loop_
_atom_type_symbol
_atom_type_description
_atom_type_scat_dispersion_real
_atom_type_scat_dispersion_imag
_atom_type_scat_source
C C 0.0033 0.0016 'International Tables Vol C Tables 4.2.6.8 and 6.1.1.4'
H H 0.0000 0.0000 'International Tables Vol C Tables 4.2.6.8 and 6.1.1.4'
K K 0.2009 0.2494 'International Tables Vol C Tables 4.2.6.8 and 6.1.1.4'
N N 0.0061 0.0033 'International Tables Vol C Tables 4.2.6.8 and 6.1.1.4'

loop_
_geom_angle_atom_site_label_1
_geom_angle_atom_site_label_2
_geom_angle_atom_site_label_3
_geom_angle
_geom_angle_site_symmetry_1
_geom_angle_site_symmetry_3
N2 C1 N1 102.6(4) . .
N2 C1 K1 127.7(3) . .
N1 C1 K1 125.1(3) . .
C3 C2 N1 106.1(4) . .
C3 C2 H2 126.9 . .
N1 C2 H2 126.9 . .
C2 C3 N2 107.0(5) . .
C2 C3 H3 126.5 . .
N2 C3 H3 126.5 . .
N2 C4 C5 112.1(4) . .
N2 C4 H4A 109.2 . .
C5 C4 H4A 109.2 . .
N2 C4 H4B 109.2 . .
C5 C4 H4B 109.2 . .
H4A C4 H4B 107.9 . .
C6 C5 C4 116.1(4) . .
C6 C5 H5A 108.3 . .
C4 C5 H5A 108.3 . .
C6 C5 H5B 108.3 . .
C4 C5 H5B 108.3 . .
H5A C5 H5B 107.4 . .
C44 C6 C7 107.9(4) . .
C44 C6 C5 126.5(4) . .
C7 C6 C5 125.5(5) . .
C44 C6 K1 92.5(3) . .
C7 C6 K1 57.3(3) . .
C5 C6 K1 117.6(3) . .
C48 C7 C6 133.1(5) . .
C48 C7 C8 118.7(5) . .
C6 C7 C8 108.2(4) . .
C48 C7 K1 89.3(3) . .
C6 C7 K1 98.8(3) . .
C8 C7 K1 78.8(3) . .
C45 C8 C9 132.4(5) . .
C45 C8 C7 119.1(5) . .
C9 C8 C7 108.5(4) . .
C45 C8 K1 93.4(3) . .
C9 C8 K1 100.9(3) . .
C7 C8 K1 73.2(3) . .
C10 C9 C8 134.1(4) . .
C10 C9 C44 119.6(5) . .
C8 C9 C44 106.2(4) . .
C10 C9 K2 73.9(3) . .
C8 C9 K2 117.7(3) . .
C44 C9 K2 77.1(3) . .
C11 C10 C9 121.4(5) . .
C11 C10 K2 72.5(3) . .
C9 C10 K2 81.3(3) . .
C11 C10 H10 119.3 . .
C9 C10 H10 119.3 . .
K2 C10 H10 117.4 . .
C10 C11 C42 119.6(5) . .
C10 C11 K2 82.1(3) . .
C42 C11 K2 76.0(3) . .
C10 C11 H11 120.2 . .
C42 C11 H11 120.2 . .
K2 C11 H11 112.1 . .
N4 C12 N3 101.8(4) . .
N4 C12 K2 123.7(3) . .
N3 C12 K2 130.5(3) . .
C14 C13 N3 106.0(5) . .
C14 C13 H13 127.0 . .
N3 C13 H13 127.0 . .
C13 C14 N4 106.6(5) . .
C13 C14 H14 126.7 . .
N4 C14 H14 126.7 . .
N4 C15 C16 112.6(4) . .
N4 C15 H15A 109.1 . .
C16 C15 H15A 109.1 . .
N4 C15 H15B 109.1 . .
C16 C15 H15B 109.1 . .
H15A C15 H15B 107.8 . .
C17 C16 C15 113.9(4) . .
C17 C16 H16A 108.8 . .
C15 C16 H16A 108.8 . .
C17 C16 H16B 108.8 . .
C15 C16 H16B 108.8 . .
H16A C16 H16B 107.7 . .
C18 C17 C21 107.1(4) . .
C18 C17 C16 126.6(5) . .
C21 C17 C16 126.2(5) . .
C17 C18 C29 132.4(5) . .
C17 C18 C19 109.8(5) . .
C29 C18 C19 117.7(5) . .
C17 C18 K1 108.8(3) . 1_565
C29 C18 K1 81.5(3) . 1_565
C19 C18 K1 76.6(3) . 1_565
C26 C19 C20 134.2(5) . .
C26 C19 C18 119.8(5) . .
C20 C19 C18 106.0(5) . .
C26 C19 K1 81.5(3) . 1_565
C20 C19 K1 110.5(3) . 1_565
C18 C19 K1 75.8(3) . 1_565
C25 C20 C19 132.5(5) . .
C25 C20 C21 119.1(5) . .
C19 C20 C21 108.3(4) . .
C25 C20 K2 82.0(3) . .
C19 C20 K2 112.7(3) . .
C21 C20 K2 70.5(3) . .
C17 C21 C22 131.8(5) . .
C17 C21 C20 108.8(5) . .
C22 C21 C20 119.2(5) . .
C17 C21 K2 108.0(3) . .
C22 C21 K2 76.9(3) . .
C20 C21 K2 82.8(3) . .
C23 C22 C21 118.8(5) . .
C23 C22 K2 81.6(3) . .
C21 C22 K2 76.0(3) . .
C23 C22 H22 120.6 . .
C21 C22 H22 120.6 . .
K2 C22 H22 112.4 . .
C22 C23 C24 120.7(6) . .
C22 C23 K2 72.5(3) . .
C24 C23 K2 81.9(3) . .
C22 C23 H23 119.6 . .
C24 C23 H23 119.6 . .
K2 C23 H23 116.5 . .
C25 C24 C23 121.7(5) . .
C25 C24 K2 79.5(3) . .
C23 C24 K2 73.0(3) . .
C25 C24 H24 119.1 . .
C23 C24 H24 119.1 . .
K2 C24 H24 119.1 . .
C24 C25 C20 120.3(5) . .
C24 C25 K2 76.6(3) . .
C20 C25 K2 73.1(3) . .
C24 C25 H25 119.8 . .
C20 C25 H25 119.8 . .
K2 C25 H25 121.6 . .
C27 C26 C19 120.6(5) . .
C27 C26 K1 80.7(3) . 1_565
C19 C26 K1 72.7(3) . 1_565
C27 C26 H26 119.7 . .
C19 C26 H26 119.7 . .
K1 C26 H26 117.6 1_565 .
C26 C27 C28 120.4(5) . .
C26 C27 K1 74.9(3) . 1_565
C28 C27 K1 78.1(3) . 1_565
C26 C27 H27 119.8 . .
C28 C27 H27 119.8 . .
K1 C27 H27 118.0 1_565 .
C29 C28 C27 121.5(5) . .
C29 C28 K1 74.0(3) . 1_565
C27 C28 K1 76.9(3) . 1_565
C29 C28 H28 119.2 . .
C27 C28 H28 119.2 . .
K1 C28 H28 121.0 1_565 .
C28 C29 C18 119.8(5) . .
C28 C29 K1 81.3(3) . 1_565
C18 C29 K1 72.3(3) . 1_565
C28 C29 H29 120.1 . .
C18 C29 H29 120.1 . .
K1 C29 H29 117.0 1_565 .
C38 C30 C31 121.9(5) . .
C38 C30 N3 118.3(5) . .
C31 C30 N3 119.8(5) . .
C35 C31 C30 118.1(5) . .
C35 C31 C32 121.5(5) . .
C30 C31 C32 120.4(5) . .
C34 C32 C33 110.7(6) . .
C34 C32 C31 111.7(5) . .
C33 C32 C31 111.3(5) . .
C34 C32 H32 107.6 . .
C33 C32 H32 107.6 . .
C31 C32 H32 107.6 . .
C32 C33 H33A 109.5 . .
C32 C33 H33B 109.5 . .
H33A C33 H33B 109.5 . .
C32 C33 H33C 109.5 . .
H33A C33 H33C 109.5 . .
H33B C33 H33C 109.5 . .
C32 C34 H34A 109.5 . .
C32 C34 H34B 109.5 . .
H34A C34 H34B 109.5 . .
C32 C34 H34C 109.5 . .
H34A C34 H34C 109.5 . .
H34B C34 H34C 109.5 . .
C31 C35 C36 121.4(5) . .
C31 C35 H35 119.3 . .
C36 C35 H35 119.3 . .
C35 C36 C37 119.6(6) . .
C35 C36 H36 120.2 . .
C37 C36 H36 120.2 . .
C38 C37 C36 121.2(5) . .
C38 C37 H37 119.4 . .
C36 C37 H37 119.4 . .
C37 C38 C30 117.9(5) . .
C37 C38 C39 119.4(5) . .
C30 C38 C39 122.7(5) . .
C41 C39 C40 110.2(6) . .
C41 C39 C38 113.8(5) . .
C40 C39 C38 110.7(5) . .
C41 C39 H39A 107.3 . .
C40 C39 H39A 107.3 . .
C38 C39 H39A 107.3 . .
C39 C40 H40A 109.5 . .
C39 C40 H40B 109.5 . .
H40A C40 H40B 109.5 . .
C39 C40 H40C 109.5 . .
H40A C40 H40C 109.5 . .
H40B C40 H40C 109.5 . .
C39 C41 H41A 109.5 . .
C39 C41 H41B 109.5 . .
H41A C41 H41B 109.5 . .
C39 C41 H41C 109.5 . .
H41A C41 H41C 109.5 . .
H41B C41 H41C 109.5 . .
C43 C42 C11 120.4(5) . .
C43 C42 K2 81.5(3) . .
C11 C42 K2 77.1(3) . .
C43 C42 H42 119.8 . .
C11 C42 H42 119.8 . .
K2 C42 H42 112.0 . .
C42 C43 C44 121.4(5) . .
C42 C43 K2 73.0(3) . .
C44 C43 K2 82.2(3) . .
C42 C43 H43 119.3 . .
C44 C43 H43 119.3 . .
K2 C43 H43 115.9 . .
C43 C44 C6 133.2(4) . .
C43 C44 C9 117.6(5) . .
C6 C44 C9 109.2(4) . .
C43 C44 K2 72.7(3) . .
C6 C44 K2 117.7(3) . .
C9 C44 K2 77.1(3) . .
C46 C45 C8 120.5(5) . .
C46 C45 K1 90.3(3) . .
C8 C45 K1 62.2(3) . .
C46 C45 H45 119.8 . .
C8 C45 H45 119.8 . .
K1 C45 H45 117.6 . .
C45 C46 C47 120.2(5) . .
C45 C46 H46 119.9 . .
C47 C46 H46 119.9 . .
C48 C47 C46 121.1(5) . .
C48 C47 H47 119.5 . .
C46 C47 H47 119.5 . .
C47 C48 C7 120.5(5) . .
C47 C48 K1 93.3(3) . .
C7 C48 K1 65.1(3) . .
C47 C48 H48 119.8 . .
C7 C48 H48 119.8 . .
K1 C48 H48 111.6 . .
C57 C49 C50 122.1(5) . .
C57 C49 N1 119.6(4) . .
C50 C49 N1 118.3(4) . .
C54 C50 C49 116.9(4) . .
C54 C50 C51 121.7(5) . .
C49 C50 C51 121.4(5) . .
C50 C51 C52 111.3(4) . .
C50 C51 C53 111.9(4) . .
C52 C51 C53 110.0(4) . .
C50 C51 H51 107.8 . .
C52 C51 H51 107.8 . .
C53 C51 H51 107.8 . .
C51 C52 H52A 109.5 . .
C51 C52 H52B 109.5 . .
H52A C52 H52B 109.5 . .
C51 C52 H52C 109.5 . .
H52A C52 H52C 109.5 . .
H52B C52 H52C 109.5 . .
C51 C53 H53A 109.5 . .
C51 C53 H53B 109.5 . .
H53A C53 H53B 109.5 . .
C51 C53 H53C 109.5 . .
H53A C53 H53C 109.5 . .
H53B C53 H53C 109.5 . .
C55 C54 C50 121.9(5) . .
C55 C54 H54 119.1 . .
C50 C54 H54 119.1 . .
C54 C55 C56 120.2(5) . .
C54 C55 H55 119.9 . .
C56 C55 H55 119.9 . .
C55 C56 C57 120.6(5) . .
C55 C56 H56 119.7 . .
C57 C56 H56 119.7 . .
C49 C57 C56 118.2(4) . .
C49 C57 C58 121.1(5) . .
C56 C57 C58 120.6(5) . .
C57 C58 C59 110.3(4) . .
C57 C58 C60 112.3(4) . .
C59 C58 C60 110.3(4) . .
C57 C58 H58 107.9 . .
C59 C58 H58 107.9 . .
C60 C58 H58 107.9 . .
C58 C59 H59A 109.5 . .
C58 C59 H59B 109.5 . .
H59A C59 H59B 109.5 . .
C58 C59 H59C 109.5 . .
H59A C59 H59C 109.5 . .
H59B C59 H59C 109.5 . .
C58 C60 H60A 109.5 . .
C58 C60 H60B 109.5 . .
H60A C60 H60B 109.5 . .
C58 C60 H60C 109.5 . .
H60A C60 H60C 109.5 . .
H60B C60 H60C 109.5 . .
C66 C61 C62 119.7(5) . .
C66 C61 K2 100.8(3) . .
C62 C61 K2 99.5(3) . .
C66 C61 H61 120.1 . .
C62 C61 H61 120.1 . .
K2 C61 H61 69.4 . .
C63 C62 C61 119.7(5) . .
C63 C62 H62 120.1 . .
C61 C62 H62 120.1 . .
C64 C63 C62 121.7(5) . .
C64 C63 H63 119.2 . .
C62 C63 H63 119.2 . .
C63 C64 C65 118.1(6) . .
C63 C64 H64 121.0 . .
C65 C64 H64 121.0 . .
C66 C65 C64 120.5(5) . .
C66 C65 H65 119.7 . .
C64 C65 H65 119.7 . .
C61 C66 C65 120.3(5) . .
C61 C66 H66 119.9 . .
C65 C66 H66 119.9 . .
C68 C67 C72 120.0 . .
C68 C67 H67 120.0 . .
C72 C67 H67 120.0 . .
C67 C68 C69 120.0 . .
C67 C68 H68 120.0 . .
C69 C68 H68 120.0 . .
C70 C69 C68 120.0 . .
C70 C69 H69 120.0 . .
C68 C69 H69 120.0 . .
C69 C70 C71 120.0 . .
C69 C70 H70 120.0 . .
C71 C70 H70 120.0 . .
C72 C71 C70 120.0 . .
C72 C71 H71 120.0 . .
C70 C71 H71 120.0 . .
C71 C72 C67 120.0 . .
C71 C72 H72 120.0 . .
C67 C72 H72 120.0 . .
C1 K1 C7 85.02(14) . .
C1 K1 C8 105.13(14) . .
C7 K1 C8 27.98(13) . .
C1 K1 C18 144.09(14) . 1_545
C7 K1 C18 126.05(14) . 1_545
C8 K1 C18 110.45(14) . 1_545
C1 K1 C19 116.72(13) . 1_545
C7 K1 C19 149.74(15) . 1_545
C8 K1 C19 138.08(14) . 1_545
C18 K1 C19 27.66(12) 1_545 1_545
C1 K1 C29 154.09(15) . 1_545
C7 K1 C29 118.95(14) . 1_545
C8 K1 C29 94.85(14) . 1_545
C18 K1 C29 26.14(13) 1_545 1_545
C19 K1 C29 46.46(13) 1_545 1_545
C1 K1 C26 103.23(14) . 1_545
C7 K1 C26 171.63(14) . 1_545
C8 K1 C26 144.79(15) . 1_545
C18 K1 C26 46.77(13) 1_545 1_545
C19 K1 C26 25.80(13) 1_545 1_545
C29 K1 C26 52.68(14) 1_545 1_545
C1 K1 C27 109.68(15) . 1_545
C7 K1 C27 150.75(16) . 1_545
C8 K1 C27 123.22(16) . 1_545
C18 K1 C27 53.04(14) 1_545 1_545
C19 K1 C27 44.45(15) 1_545 1_545
C29 K1 C27 44.53(14) 1_545 1_545
C26 K1 C27 24.37(13) 1_545 1_545
C1 K1 C48 91.61(14) . .
C7 K1 C48 25.62(13) . .
C8 K1 C48 45.85(14) . .
C18 K1 C48 109.61(14) 1_545 .
C19 K1 C48 126.74(15) 1_545 .
C29 K1 C48 114.24(14) 1_545 .
C26 K1 C48 152.50(15) 1_545 .
C27 K1 C48 158.67(15) 1_545 .
C1 K1 C28 131.77(15) . 1_545
C7 K1 C28 129.02(14) . 1_545
C8 K1 C28 101.15(14) . 1_545
C18 K1 C28 44.85(14) 1_545 1_545
C19 K1 C28 52.06(14) 1_545 1_545
C29 K1 C28 24.74(13) 1_545 1_545
C26 K1 C28 43.73(15) 1_545 1_545
C27 K1 C28 24.96(14) 1_545 1_545
C48 K1 C28 134.56(15) . 1_545
C1 K1 C45 128.51(13) . .
C7 K1 C45 44.83(12) . .
C8 K1 C45 24.39(12) . .
C18 K1 C45 86.41(13) 1_545 .
C19 K1 C45 114.06(13) 1_545 .
C29 K1 C45 74.16(13) 1_545 .
C26 K1 C45 126.81(14) 1_545 .
C27 K1 C45 111.91(15) 1_545 .
C48 K1 C45 49.74(14) . .
C28 K1 C45 87.09(14) 1_545 .
C1 K1 C6 64.48(12) . .
C7 K1 C6 23.86(12) . .
C8 K1 C6 41.21(12) . .
C18 K1 C6 149.38(12) 1_545 .
C19 K1 C6 171.49(14) 1_545 .
C29 K1 C6 135.65(13) 1_545 .
C26 K1 C6 161.91(14) 1_545 .
C27 K1 C6 143.97(15) 1_545 .
C48 K1 C6 45.25(13) . .
C28 K1 C6 134.26(13) 1_545 .
C45 K1 C6 64.03(11) . .
C12 K2 C21 82.47(14) . .
C12 K2 C22 95.72(15) . .
C21 K2 C22 27.08(13) . .
C12 K2 C42 120.02(15) . .
C21 K2 C42 121.53(15) . .
C22 K2 C42 131.55(15) . .
C12 K2 C11 98.65(14) . .
C21 K2 C11 140.11(15) . .
C22 K2 C11 158.07(15) . .
C42 K2 C11 26.92(13) . .
C12 K2 C43 144.34(15) . .
C21 K2 C43 120.12(14) . .
C22 K2 C43 116.90(15) . .
C42 K2 C43 25.57(12) . .
C11 K2 C43 45.98(13) . .
C12 K2 C23 121.58(16) . .
C21 K2 C23 46.08(14) . .
C22 K2 C23 25.91(14) . .
C42 K2 C23 111.19(17) . .
C11 K2 C23 137.35(16) . .
C43 K2 C23 92.13(16) . .
C12 K2 C10 98.62(14) . .
C21 K2 C10 165.48(15) . .
C22 K2 C10 163.06(15) . .
C42 K2 C10 45.63(13) . .
C11 K2 C10 25.38(12) . .
C43 K2 C10 52.45(13) . .
C23 K2 C10 138.48(15) . .
C12 K2 C20 95.69(14) . .
C21 K2 C20 26.72(13) . .
C22 K2 C20 46.71(15) . .
C42 K2 C20 94.82(14) . .
C11 K2 C20 115.02(14) . .
C43 K2 C20 96.71(13) . .
C23 K2 C20 52.37(15) . .
C10 K2 C20 139.59(14) . .
C12 K2 C24 134.96(15) . .
C21 K2 C24 52.51(14) . .
C22 K2 C24 45.08(15) . .
C42 K2 C24 87.52(16) . .
C11 K2 C24 114.39(16) . .
C43 K2 C24 72.46(15) . .
C23 K2 C24 25.07(14) . .
C10 K2 C24 124.42(14) . .
C20 K2 C24 43.51(15) . .
C12 K2 C44 142.67(13) . .
C21 K2 C44 134.74(13) . .
C22 K2 C44 119.30(14) . .
C42 K2 C44 44.87(13) . .
C11 K2 C44 52.88(13) . .
C43 K2 C44 25.08(12) . .
C23 K2 C44 93.71(15) . .
C10 K2 C44 44.87(12) . .
C20 K2 C44 117.19(13) . .
C24 K2 C44 82.25(14) . .
C12 K2 C9 117.27(13) . .
C21 K2 C9 160.11(13) . .
C22 K2 C9 138.39(15) . .
C42 K2 C9 52.43(13) . .
C11 K2 C9 44.51(14) . .
C43 K2 C9 44.81(12) . .
C23 K2 C9 115.36(14) . .
C10 K2 C9 24.74(12) . .
C20 K2 C9 141.44(12) . .
C24 K2 C9 107.78(14) . .
C44 K2 C9 25.88(11) . .
C1 N1 C2 111.9(4) . .
C1 N1 C49 125.2(4) . .
C2 N1 C49 122.8(4) . .
C1 N2 C3 112.4(4) . .
C1 N2 C4 124.8(4) . .
C3 N2 C4 122.6(4) . .
C12 N3 C13 112.9(4) . .
C12 N3 C30 124.5(4) . .
C13 N3 C30 122.5(4) . .
C12 N4 C14 112.7(4) . .
C12 N4 C15 124.2(4) . .
C14 N4 C15 123.1(4) . .

loop_
_geom_bond_atom_site_label_1
_geom_bond_atom_site_label_2
_geom_bond_distance
_geom_bond_site_symmetry_2
C1 N2 1.347(6) .
C1 N1 1.364(6) .
C1 K1 2.896(5) .
C2 C3 1.326(7) .
C2 N1 1.387(6) .
C2 H2 0.9500 .
C3 N2 1.378(6) .
C3 H3 0.9500 .
C4 N2 1.456(6) .
C4 C5 1.533(6) .
C4 H4A 0.9900 .
C4 H4B 0.9900 .
C5 C6 1.495(6) .
C5 H5A 0.9900 .
C5 H5B 0.9900 .
C6 C44 1.399(6) .
C6 C7 1.414(6) .
C6 K1 3.454(5) .
C7 C48 1.403(7) .
C7 C8 1.442(6) .
C7 K1 2.941(5) .
C8 C45 1.407(7) .
C8 C9 1.408(7) .
C8 K1 3.014(5) .
C9 C10 1.380(7) .
C9 C44 1.460(6) .
C9 K2 3.260(5) .
C10 C11 1.371(7) .
C10 K2 3.169(5) .
C10 H10 0.9500 .
C11 C42 1.418(7) .
C11 K2 3.051(5) .
C11 H11 0.9500 .
C12 N4 1.355(6) .
C12 N3 1.358(6) .
C12 K2 2.911(5) .
C13 C14 1.331(7) .
C13 N3 1.383(6) .
C13 H13 0.9500 .
C14 N4 1.382(6) .
C14 H14 0.9500 .
C15 N4 1.441(6) .
C15 C16 1.531(7) .
C15 H15A 0.9900 .
C15 H15B 0.9900 .
C16 C17 1.497(6) .
C16 H16A 0.9900 .
C16 H16B 0.9900 .
C17 C18 1.400(7) .
C17 C21 1.411(7) .
C18 C29 1.405(7) .
C18 C19 1.455(7) .
C18 K1 3.038(5) 1_565
C19 C26 1.390(7) .
C19 C20 1.407(7) .
C19 K1 3.049(5) 1_565
C20 C25 1.397(7) .
C20 C21 1.440(7) .
C20 K2 3.177(5) .
C21 C22 1.416(7) .
C21 K2 3.018(5) .
C22 C23 1.388(7) .
C22 K2 3.029(5) .
C22 H22 0.9500 .
C23 C24 1.392(8) .
C23 K2 3.142(5) .
C23 H23 0.9500 .
C24 C25 1.351(8) .
C24 K2 3.252(5) .
C24 H24 0.9500 .
C25 K2 3.287(5) .
C25 H25 0.9500 .
C26 C27 1.350(7) .
C26 K1 3.159(5) 1_565
C26 H26 0.9500 .
C27 C28 1.399(8) .
C27 K1 3.229(6) 1_565
C27 H27 0.9500 .
C28 C29 1.374(7) .
C28 K1 3.244(6) 1_565
C28 H28 0.9500 .
C29 K1 3.154(5) 1_565
C29 H29 0.9500 .
C30 C38 1.389(7) .
C30 C31 1.400(7) .
C30 N3 1.428(6) .
C31 C35 1.359(7) .
C31 C32 1.514(7) .
C32 C34 1.485(8) .
C32 C33 1.500(7) .
C32 H32 1.0000 .
C33 H33A 0.9800 .
C33 H33B 0.9800 .
C33 H33C 0.9800 .
C34 H34A 0.9800 .
C34 H34B 0.9800 .
C34 H34C 0.9800 .
C35 C36 1.383(7) .
C35 H35 0.9500 .
C36 C37 1.380(8) .
C36 H36 0.9500 .
C37 C38 1.373(7) .
C37 H37 0.9500 .
C38 C39 1.518(7) .
C39 C41 1.479(8) .
C39 C40 1.495(7) .
C39 H39A 1.0000 .
C40 H40A 0.9800 .
C40 H40B 0.9800 .
C40 H40C 0.9800 .
C41 H41A 0.9800 .
C41 H41B 0.9800 .
C41 H41C 0.9800 .
C42 C43 1.371(7) .
C42 K2 3.038(5) .
C42 H42 0.9500 .
C43 C44 1.395(7) .
C43 K2 3.142(5) .
C43 H43 0.9500 .
C44 K2 3.260(5) .
C45 C46 1.371(7) .
C45 K1 3.400(5) .
C45 H45 0.9500 .
C46 C47 1.403(7) .
C46 H46 0.9500 .
C47 C48 1.367(7) .
C47 H47 0.9500 .
C48 K1 3.244(5) .
C48 H48 0.9500 .
C49 C57 1.386(6) .
C49 C50 1.399(7) .
C49 N1 1.418(6) .
C50 C54 1.384(7) .
C50 C51 1.503(6) .
C51 C52 1.515(7) .
C51 C53 1.532(6) .
C51 H51 1.0000 .
C52 H52A 0.9800 .
C52 H52B 0.9800 .
C52 H52C 0.9800 .
C53 H53A 0.9800 .
C53 H53B 0.9800 .
C53 H53C 0.9800 .
C54 C55 1.368(7) .
C54 H54 0.9500 .
C55 C56 1.369(7) .
C55 H55 0.9500 .
C56 C57 1.387(6) .
C56 H56 0.9500 .
C57 C58 1.505(7) .
C58 C59 1.513(7) .
C58 C60 1.544(6) .
C58 H58 1.0000 .
C59 H59A 0.9800 .
C59 H59B 0.9800 .
C59 H59C 0.9800 .
C60 H60A 0.9800 .
C60 H60B 0.9800 .
C60 H60C 0.9800 .
C61 C66 1.363(7) .
C61 C62 1.386(7) .
C61 K2 3.265(5) .
C61 H61 0.9500 .
C62 C63 1.363(7) .
C62 H62 0.9500 .
C63 C64 1.368(7) .
C63 H63 0.9500 .
C64 C65 1.398(7) .
C64 H64 0.9500 .
C65 C66 1.371(7) .
C65 H65 0.9500 .
C66 H66 0.9500 .
C67 C68 1.3900 .
C67 C72 1.3900 .
C67 H67 0.9500 .
C68 C69 1.3900 .
C68 H68 0.9500 .
C69 C70 1.3900 .
C69 H69 0.9500 .
C70 C71 1.3900 .
C70 H70 0.9500 .
C71 C72 1.3900 .
C71 H71 0.9500 .
C72 H72 0.9500 .
K1 C18 3.038(5) 1_545
K1 C19 3.049(5) 1_545
K1 C29 3.154(5) 1_545
K1 C26 3.159(5) 1_545
K1 C27 3.229(6) 1_545
K1 C28 3.244(6) 1_545

loop_
_geom_torsion_atom_site_label_1
_geom_torsion_atom_site_label_2
_geom_torsion_atom_site_label_3
_geom_torsion_atom_site_label_4
_geom_torsion
_geom_torsion_site_symmetry_1
_geom_torsion_site_symmetry_4
N1 C2 C3 N2 0.7(5) . .
N2 C4 C5 C6 -69.9(5) . .
C4 C5 C6 C44 120.8(5) . .
C4 C5 C6 C7 -63.8(6) . .
C4 C5 C6 K1 4.2(5) . .
C44 C6 C7 C48 -178.7(5) . .
C5 C6 C7 C48 5.2(9) . .
K1 C6 C7 C48 -97.4(6) . .
C44 C6 C7 C8 -0.2(5) . .
C5 C6 C7 C8 -176.3(4) . .
K1 C6 C7 C8 81.0(3) . .
C44 C6 C7 K1 -81.3(4) . .
C5 C6 C7 K1 102.6(5) . .
C48 C7 C8 C45 -1.4(7) . .
C6 C7 C8 C45 179.8(4) . .
K1 C7 C8 C45 -84.4(4) . .
C48 C7 C8 C9 179.1(4) . .
C6 C7 C8 C9 0.4(5) . .
K1 C7 C8 C9 96.1(4) . .
C48 C7 C8 K1 83.0(4) . .
C6 C7 C8 K1 -95.7(3) . .
C45 C8 C9 C10 -1.9(10) . .
C7 C8 C9 C10 177.5(5) . .
K1 C8 C9 C10 -106.8(6) . .
C45 C8 C9 C44 -179.8(5) . .
C7 C8 C9 C44 -0.4(5) . .
K1 C8 C9 C44 75.4(4) . .
C45 C8 C9 K2 -96.1(6) . .
C7 C8 C9 K2 83.2(4) . .
K1 C8 C9 K2 159.01(16) . .
C8 C9 C10 C11 -176.6(5) . .
C44 C9 C10 C11 1.1(7) . .
K2 C9 C10 C11 -63.4(4) . .
C8 C9 C10 K2 -113.2(6) . .
C44 C9 C10 K2 64.4(4) . .
C9 C10 C11 C42 -1.1(7) . .
K2 C10 C11 C42 -68.9(4) . .
C9 C10 C11 K2 67.9(4) . .
N3 C13 C14 N4 0.2(6) . .
N4 C15 C16 C17 63.0(6) . .
C15 C16 C17 C18 -108.0(6) . .
C15 C16 C17 C21 67.7(7) . .
C21 C17 C18 C29 179.0(5) . .
C16 C17 C18 C29 -4.6(9) . .
C21 C17 C18 C19 1.2(5) . .
C16 C17 C18 C19 177.6(4) . .
C21 C17 C18 K1 83.3(4) . 1_565
C16 C17 C18 K1 -100.3(5) . 1_565
C17 C18 C19 C26 176.7(4) . .
C29 C18 C19 C26 -1.5(7) . .
K1 C18 C19 C26 71.3(4) 1_565 .
C17 C18 C19 C20 -2.2(5) . .
C29 C18 C19 C20 179.6(4) . .
K1 C18 C19 C20 -107.7(3) 1_565 .
C17 C18 C19 K1 105.4(4) . 1_565
C29 C18 C19 K1 -72.8(4) . 1_565
C26 C19 C20 C25 7.4(10) . .
C18 C19 C20 C25 -173.9(5) . .
K1 C19 C20 C25 105.7(6) 1_565 .
C26 C19 C20 C21 -176.4(5) . .
C18 C19 C20 C21 2.3(5) . .
K1 C19 C20 C21 -78.1(4) 1_565 .
C26 C19 C20 K2 107.7(6) . .
C18 C19 C20 K2 -73.6(4) . .
K1 C19 C20 K2 -154.02(16) 1_565 .
C18 C17 C21 C22 177.0(5) . .
C16 C17 C21 C22 0.6(8) . .
C18 C17 C21 C20 0.3(5) . .
C16 C17 C21 C20 -176.1(4) . .
C18 C17 C21 K2 88.7(4) . .
C16 C17 C21 K2 -87.8(5) . .
C25 C20 C21 C17 175.1(4) . .
C19 C20 C21 C17 -1.7(5) . .
K2 C20 C21 C17 106.6(4) . .
C25 C20 C21 C22 -2.1(7) . .
C19 C20 C21 C22 -178.9(4) . .
K2 C20 C21 C22 -70.6(4) . .
C25 C20 C21 K2 68.5(4) . .
C19 C20 C21 K2 -108.3(3) . .
C17 C21 C22 C23 -174.6(5) . .
C20 C21 C22 C23 1.9(7) . .
K2 C21 C22 C23 -72.0(4) . .
C17 C21 C22 K2 -102.6(5) . .
C20 C21 C22 K2 73.9(4) . .
C21 C22 C23 C24 0.0(8) . .
K2 C22 C23 C24 -69.0(5) . .
C21 C22 C23 K2 68.9(4) . .
C22 C23 C24 C25 -1.6(8) . .
K2 C23 C24 C25 -65.7(5) . .
C22 C23 C24 K2 64.0(4) . .
C23 C24 C25 C20 1.4(8) . .
K2 C24 C25 C20 -61.0(4) . .
C23 C24 C25 K2 62.4(5) . .
C19 C20 C25 C24 176.4(5) . .
C21 C20 C25 C24 0.5(7) . .
K2 C20 C25 C24 62.8(5) . .
C19 C20 C25 K2 113.6(6) . .
C21 C20 C25 K2 -62.3(4) . .
C20 C19 C26 C27 178.1(5) . .
C18 C19 C26 C27 -0.6(7) . .
K1 C19 C26 C27 67.6(5) 1_565 .
C20 C19 C26 K1 110.5(6) . 1_565
C18 C19 C26 K1 -68.2(4) . 1_565
C19 C26 C27 C28 2.6(8) . .
K1 C26 C27 C28 66.1(5) 1_565 .
C19 C26 C27 K1 -63.4(4) . 1_565
C26 C27 C28 C29 -2.8(8) . .
K1 C27 C28 C29 61.6(5) 1_565 .
C26 C27 C28 K1 -64.4(5) . 1_565
C27 C28 C29 C18 0.7(8) . .
K1 C28 C29 C18 63.8(4) 1_565 .
C27 C28 C29 K1 -63.1(5) . 1_565
C17 C18 C29 C28 -176.3(5) . .
C19 C18 C29 C28 1.4(7) . .
K1 C18 C29 C28 -68.5(4) 1_565 .
C17 C18 C29 K1 -107.8(6) . 1_565
C19 C18 C29 K1 69.9(4) . 1_565
C38 C30 C31 C35 1.4(7) . .
N3 C30 C31 C35 -178.2(4) . .
C38 C30 C31 C32 179.7(4) . .
N3 C30 C31 C32 0.0(7) . .
C35 C31 C32 C34 -54.8(7) . .
C30 C31 C32 C34 127.0(6) . .
C35 C31 C32 C33 69.5(7) . .
C30 C31 C32 C33 -108.7(6) . .
C30 C31 C35 C36 -1.0(8) . .
C32 C31 C35 C36 -179.2(5) . .
C31 C35 C36 C37 0.7(9) . .
C35 C36 C37 C38 -1.0(8) . .
C36 C37 C38 C30 1.4(8) . .
C36 C37 C38 C39 -178.0(5) . .
C31 C30 C38 C37 -1.6(7) . .
N3 C30 C38 C37 178.0(4) . .
C31 C30 C38 C39 177.7(4) . .
N3 C30 C38 C39 -2.6(7) . .
C37 C38 C39 C41 -59.2(8) . .
C30 C38 C39 C41 121.5(7) . .
C37 C38 C39 C40 65.6(7) . .
C30 C38 C39 C40 -113.8(6) . .
C10 C11 C42 C43 0.5(7) . .
K2 C11 C42 C43 -71.8(4) . .
C10 C11 C42 K2 72.3(4) . .
C11 C42 C43 C44 0.1(7) . .
K2 C42 C43 C44 -69.3(4) . .
C11 C42 C43 K2 69.5(4) . .
C42 C43 C44 C6 176.6(5) . .
K2 C43 C44 C6 112.1(5) . .
C42 C43 C44 C9 -0.1(7) . .
K2 C43 C44 C9 -64.7(4) . .
C42 C43 C44 K2 64.6(4) . .
C7 C6 C44 C43 -177.0(5) . .
C5 C6 C44 C43 -0.9(9) . .
K1 C6 C44 C43 126.6(5) . .
C7 C6 C44 C9 0.0(5) . .
C5 C6 C44 C9 176.0(4) . .
K1 C6 C44 C9 -56.4(4) . .
C7 C6 C44 K2 -85.1(4) . .
C5 C6 C44 K2 90.9(5) . .
K1 C6 C44 K2 -141.5(2) . .
C10 C9 C44 C43 -0.5(7) . .
C8 C9 C44 C43 177.8(4) . .
K2 C9 C44 C43 62.3(4) . .
C10 C9 C44 C6 -178.0(4) . .
C8 C9 C44 C6 0.3(5) . .
K2 C9 C44 C6 -115.2(4) . .
C10 C9 C44 K2 -62.8(4) . .
C8 C9 C44 K2 115.5(3) . .
C9 C8 C45 C46 179.6(5) . .
C7 C8 C45 C46 0.3(7) . .
K1 C8 C45 C46 -72.4(5) . .
C9 C8 C45 K1 -108.1(6) . .
C7 C8 C45 K1 72.7(4) . .
C8 C45 C46 C47 0.8(8) . .
K1 C45 C46 C47 -56.7(5) . .
C45 C46 C47 C48 -0.7(9) . .
C46 C47 C48 C7 -0.5(8) . .
C46 C47 C48 K1 62.3(5) . .
C6 C7 C48 C47 179.9(5) . .
C8 C7 C48 C47 1.6(7) . .
K1 C7 C48 C47 78.4(5) . .
C6 C7 C48 K1 101.5(6) . .
C8 C7 C48 K1 -76.8(4) . .
C57 C49 C50 C54 -0.4(7) . .
N1 C49 C50 C54 -179.6(4) . .
C57 C49 C50 C51 177.8(4) . .
N1 C49 C50 C51 -1.4(6) . .
C54 C50 C51 C52 80.8(6) . .
C49 C50 C51 C52 -97.3(5) . .
C54 C50 C51 C53 -42.8(6) . .
C49 C50 C51 C53 139.1(5) . .
C49 C50 C54 C55 0.4(7) . .
C51 C50 C54 C55 -177.8(4) . .
C50 C54 C55 C56 0.1(7) . .
C54 C55 C56 C57 -0.7(7) . .
C50 C49 C57 C56 -0.1(7) . .
N1 C49 C57 C56 179.1(4) . .
C50 C49 C57 C58 176.6(4) . .
N1 C49 C57 C58 -4.3(6) . .
C55 C56 C57 C49 0.7(7) . .
C55 C56 C57 C58 -176.0(4) . .
C49 C57 C58 C59 -102.0(5) . .
C56 C57 C58 C59 74.5(6) . .
C49 C57 C58 C60 134.5(5) . .
C56 C57 C58 C60 -48.9(6) . .
C66 C61 C62 C63 1.9(8) . .
K2 C61 C62 C63 110.3(5) . .
C61 C62 C63 C64 -1.0(8) . .
C62 C63 C64 C65 0.2(8) . .
C63 C64 C65 C66 -0.3(8) . .
C62 C61 C66 C65 -2.1(8) . .
K2 C61 C66 C65 -109.7(5) . .
C64 C65 C66 C61 1.2(8) . .
C72 C67 C68 C69 0.0 . .
C67 C68 C69 C70 0.0 . .
C68 C69 C70 C71 0.0 . .
C69 C70 C71 C72 0.0 . .
C70 C71 C72 C67 0.0 . .
C68 C67 C72 C71 0.0 . .
N2 C1 K1 C7 -13.4(4) . .
N1 C1 K1 C7 138.1(4) . .
N2 C1 K1 C8 -33.0(4) . .
N1 C1 K1 C8 118.5(4) . .
N2 C1 K1 C18 139.1(4) . 1_545
N1 C1 K1 C18 -69.4(5) . 1_545
N2 C1 K1 C19 144.5(4) . 1_545
N1 C1 K1 C19 -63.9(4) . 1_545
N2 C1 K1 C29 -172.3(3) . 1_545
N1 C1 K1 C29 -20.7(6) . 1_545
N2 C1 K1 C26 168.0(4) . 1_545
N1 C1 K1 C26 -40.4(4) . 1_545
N2 C1 K1 C27 -167.4(4) . 1_545
N1 C1 K1 C27 -15.9(4) . 1_545
N2 C1 K1 C48 11.4(4) . .
N1 C1 K1 C48 162.9(4) . .
N2 C1 K1 C28 -153.7(3) . 1_545
N1 C1 K1 C28 -2.2(5) . 1_545
N2 C1 K1 C45 -25.1(5) . .
N1 C1 K1 C45 126.4(4) . .
N2 C1 K1 C6 -26.1(4) . .
N1 C1 K1 C6 125.5(4) . .
C48 C7 K1 C1 104.3(3) . .
C6 C7 K1 C1 -29.3(3) . .
C8 C7 K1 C1 -136.3(3) . .
C48 C7 K1 C8 -119.4(4) . .
C6 C7 K1 C8 106.9(4) . .
C48 C7 K1 C18 -56.1(3) . 1_545
C6 C7 K1 C18 170.3(3) . 1_545
C8 C7 K1 C18 63.3(3) . 1_545
C48 C7 K1 C19 -34.0(4) . 1_545
C6 C7 K1 C19 -167.6(3) . 1_545
C8 C7 K1 C19 85.5(4) . 1_545
C48 C7 K1 C29 -86.1(3) . 1_545
C6 C7 K1 C29 140.3(3) . 1_545
C8 C7 K1 C29 33.4(3) . 1_545
C48 C7 K1 C27 -133.3(3) . 1_545
C6 C7 K1 C27 93.1(4) . 1_545
C8 C7 K1 C27 -13.8(5) . 1_545
C6 C7 K1 C48 -133.6(5) . .
C8 C7 K1 C48 119.4(4) . .
C48 C7 K1 C28 -113.5(3) . 1_545
C6 C7 K1 C28 112.9(3) . 1_545
C8 C7 K1 C28 5.9(4) . 1_545
C48 C7 K1 C45 -88.7(3) . .
C6 C7 K1 C45 137.6(4) . .
C8 C7 K1 C45 30.7(3) . .
C48 C7 K1 C6 133.6(5) . .
C8 C7 K1 C6 -106.9(4) . .
C45 C8 K1 C1 164.9(3) . .
C9 C8 K1 C1 -60.7(3) . .
C7 C8 K1 C1 45.5(3) . .
C45 C8 K1 C7 119.4(5) . .
C9 C8 K1 C7 -106.3(4) . .
C45 C8 K1 C18 -10.2(4) . 1_545
C9 C8 K1 C18 124.2(3) . 1_545
C7 C8 K1 C18 -129.5(3) . 1_545
C45 C8 K1 C19 -11.9(4) . 1_545
C9 C8 K1 C19 122.5(3) . 1_545
C7 C8 K1 C19 -131.2(3) . 1_545
C45 C8 K1 C29 -31.8(4) . 1_545
C9 C8 K1 C29 102.6(3) . 1_545
C7 C8 K1 C29 -151.1(3) . 1_545
C45 C8 K1 C26 -52.5(5) . 1_545
C9 C8 K1 C26 81.9(4) . 1_545
C7 C8 K1 C26 -171.9(3) . 1_545
C45 C8 K1 C27 -68.7(4) . 1_545
C9 C8 K1 C27 65.7(3) . 1_545
C7 C8 K1 C27 172.0(3) . 1_545
C45 C8 K1 C48 87.7(4) . .
C9 C8 K1 C48 -137.9(4) . .
C7 C8 K1 C48 -31.7(3) . .
C45 C8 K1 C28 -55.9(4) . 1_545
C9 C8 K1 C28 78.4(3) . 1_545
C7 C8 K1 C28 -175.3(3) . 1_545
C9 C8 K1 C45 134.4(5) . .
C7 C8 K1 C45 -119.4(5) . .
C45 C8 K1 C6 155.3(4) . .
C9 C8 K1 C6 -70.3(3) . .
C7 C8 K1 C6 36.0(3) . .
C47 C48 K1 C1 162.8(3) . .
C7 C48 K1 C1 -75.0(3) . .
C47 C48 K1 C7 -122.3(5) . .
C47 C48 K1 C8 -87.6(4) . .
C7 C48 K1 C8 34.7(3) . .
C47 C48 K1 C18 12.3(4) . 1_545
C7 C48 K1 C18 134.6(3) . 1_545
C47 C48 K1 C19 37.2(4) . 1_545
C7 C48 K1 C19 159.4(3) . 1_545
C47 C48 K1 C29 -15.5(4) . 1_545
C7 C48 K1 C29 106.8(3) . 1_545
C47 C48 K1 C26 39.4(5) . 1_545
C7 C48 K1 C26 161.7(3) . 1_545
C47 C48 K1 C27 -20.3(6) . 1_545
C7 C48 K1 C27 102.0(5) . 1_545
C47 C48 K1 C28 -32.9(4) . 1_545
C7 C48 K1 C28 89.4(3) . 1_545
C47 C48 K1 C45 -54.8(3) . .
C7 C48 K1 C45 67.5(3) . .
C47 C48 K1 C6 -146.6(4) . .
C7 C48 K1 C6 -24.3(3) . .
C46 C45 K1 C1 106.0(3) . .
C8 C45 K1 C1 -18.8(4) . .
C46 C45 K1 C7 89.3(4) . .
C8 C45 K1 C7 -35.4(3) . .
C46 C45 K1 C8 124.8(5) . .
C46 C45 K1 C18 -64.8(3) . 1_545
C8 C45 K1 C18 170.5(3) . 1_545
C46 C45 K1 C19 -63.9(4) . 1_545
C8 C45 K1 C19 171.3(3) . 1_545
C46 C45 K1 C29 -88.3(3) . 1_545
C8 C45 K1 C29 147.0(4) . 1_545
C46 C45 K1 C26 -90.1(4) . 1_545
C8 C45 K1 C26 145.2(3) . 1_545
C46 C45 K1 C27 -112.3(3) . 1_545
C8 C45 K1 C27 122.9(3) . 1_545
C46 C45 K1 C48 54.8(3) . .
C8 C45 K1 C48 -70.0(3) . .
C46 C45 K1 C28 -109.7(3) . 1_545
C8 C45 K1 C28 125.5(3) . 1_545
C46 C45 K1 C6 107.0(3) . .
C8 C45 K1 C6 -17.8(3) . .
C44 C6 K1 C1 -103.0(3) . .
C7 C6 K1 C1 147.3(3) . .
C5 C6 K1 C1 31.0(3) . .
C44 C6 K1 C7 109.7(4) . .
C5 C6 K1 C7 -116.3(5) . .
C44 C6 K1 C8 66.7(3) . .
C7 C6 K1 C8 -42.9(3) . .
C5 C6 K1 C8 -159.3(4) . .
C44 C6 K1 C18 94.1(4) . 1_545
C7 C6 K1 C18 -15.6(5) . 1_545
C5 C6 K1 C18 -131.9(4) . 1_545
C44 C6 K1 C29 56.6(3) . 1_545
C7 C6 K1 C29 -53.1(4) . 1_545
C5 C6 K1 C29 -169.4(3) . 1_545
C44 C6 K1 C26 -53.2(6) . 1_545
C7 C6 K1 C26 -162.8(5) . 1_545
C5 C6 K1 C26 80.8(6) . 1_545
C44 C6 K1 C27 -14.3(4) . 1_545
C7 C6 K1 C27 -124.0(3) . 1_545
C5 C6 K1 C27 119.7(4) . 1_545
C44 C6 K1 C48 135.8(3) . .
C7 C6 K1 C48 26.1(3) . .
C5 C6 K1 C48 -90.2(4) . .
C44 C6 K1 C28 21.4(4) . 1_545
C7 C6 K1 C28 -88.3(3) . 1_545
C5 C6 K1 C28 155.4(3) . 1_545
C44 C6 K1 C45 77.8(3) . .
C7 C6 K1 C45 -31.9(3) . .
C5 C6 K1 C45 -148.2(4) . .
N4 C12 K2 C21 26.0(4) . .
N3 C12 K2 C21 -127.4(4) . .
N4 C12 K2 C22 2.3(4) . .
N3 C12 K2 C22 -151.0(4) . .
N4 C12 K2 C42 148.2(4) . .
N3 C12 K2 C42 -5.2(5) . .
N4 C12 K2 C11 165.7(4) . .
N3 C12 K2 C11 12.4(4) . .
N4 C12 K2 C43 159.2(3) . .
N3 C12 K2 C43 5.8(6) . .
N4 C12 K2 C23 0.5(4) . .
N3 C12 K2 C23 -152.9(4) . .
N4 C12 K2 C10 -168.6(4) . .
N3 C12 K2 C10 38.0(4) . .
N4 C12 K2 C20 49.3(4) . .
N3 C12 K2 C20 -104.1(4) . .
N4 C12 K2 C24 27.8(5) . .
N3 C12 K2 C24 -125.6(4) . .
N4 C12 K2 C44 -158.1(3) . .
N3 C12 K2 C44 48.5(5) . .
N4 C12 K2 C9 -151.4(4) . .
N3 C12 K2 C9 55.2(5) . .
C17 C21 K2 C12 11.5(4) . .
C22 C21 K2 C12 -118.6(3) . .
C20 C21 K2 C12 119.0(3) . .
C17 C21 K2 C22 130.1(5) . .
C20 C21 K2 C22 -122.3(5) . .
C17 C21 K2 C42 -109.2(4) . .
C22 C21 K2 C42 120.6(3) . .
C20 C21 K2 C42 -1.7(4) . .
C17 C21 K2 C11 -83.0(4) . .
C22 C21 K2 C11 146.9(3) . .
C20 C21 K2 C11 24.5(4) . .
C17 C21 K2 C43 -139.1(3) . .
C22 C21 K2 C43 90.8(3) . .
C20 C21 K2 C43 -31.5(4) . .
C17 C21 K2 C23 160.9(5) . .
C22 C21 K2 C23 30.8(3) . .
C20 C21 K2 C23 -91.6(4) . .
C17 C21 K2 C10 -83.8(7) . .
C22 C21 K2 C10 146.1(5) . .
C20 C21 K2 C10 23.7(7) . .
C17 C21 K2 C20 -107.5(5) . .
C22 C21 K2 C20 122.3(5) . .
C17 C21 K2 C24 -166.9(5) . .
C22 C21 K2 C24 63.0(3) . .
C20 C21 K2 C24 -59.4(3) . .
C17 C21 K2 C44 -165.0(3) . .
C22 C21 K2 C44 64.9(4) . .
C20 C21 K2 C44 -57.5(4) . .
C17 C21 K2 C9 -175.2(4) . .
C22 C21 K2 C9 54.7(6) . .
C20 C21 K2 C9 -67.7(5) . .
C23 C22 K2 C12 -176.4(4) . .
C21 C22 K2 C12 61.0(3) . .
C23 C22 K2 C21 122.6(5) . .
C23 C22 K2 C42 44.0(4) . .
C21 C22 K2 C42 -78.6(4) . .
C23 C22 K2 C11 52.7(6) . .
C21 C22 K2 C11 -69.8(5) . .
C23 C22 K2 C43 18.5(4) . .
C21 C22 K2 C43 -104.1(3) . .
C21 C22 K2 C23 -122.6(5) . .
C23 C22 K2 C10 -28.7(7) . .
C21 C22 K2 C10 -151.3(4) . .
C23 C22 K2 C20 91.1(4) . .
C21 C22 K2 C20 -31.5(3) . .
C23 C22 K2 C24 29.0(3) . .
C21 C22 K2 C24 -93.6(4) . .
C23 C22 K2 C44 -9.9(4) . .
C21 C22 K2 C44 -132.5(3) . .
C23 C22 K2 C9 -32.7(5) . .
C21 C22 K2 C9 -155.3(3) . .
C43 C42 K2 C12 165.1(3) . .
C11 C42 K2 C12 41.0(4) . .
C43 C42 K2 C21 -94.7(3) . .
C11 C42 K2 C21 141.2(3) . .
C43 C42 K2 C22 -63.1(4) . .
C11 C42 K2 C22 172.8(3) . .
C43 C42 K2 C11 124.1(5) . .
C11 C42 K2 C43 -124.1(5) . .
C43 C42 K2 C23 -44.1(3) . .
C11 C42 K2 C23 -168.2(3) . .
C43 C42 K2 C10 94.0(3) . .
C11 C42 K2 C10 -30.1(3) . .
C43 C42 K2 C20 -95.5(3) . .
C11 C42 K2 C20 140.5(3) . .
C43 C42 K2 C24 -52.5(3) . .
C11 C42 K2 C24 -176.6(3) . .
C43 C42 K2 C44 29.0(3) . .
C11 C42 K2 C44 -95.1(3) . .
C43 C42 K2 C9 62.2(3) . .
C11 C42 K2 C9 -61.8(3) . .
C10 C11 K2 C12 91.9(3) . .
C42 C11 K2 C12 -144.9(3) . .
C10 C11 K2 C21 -179.5(3) . .
C42 C11 K2 C21 -56.3(4) . .
C10 C11 K2 C22 -137.7(4) . .
C42 C11 K2 C22 -14.5(6) . .
C10 C11 K2 C42 -123.2(5) . .
C10 C11 K2 C43 -93.4(3) . .
C42 C11 K2 C43 29.8(3) . .
C10 C11 K2 C23 -106.8(3) . .
C42 C11 K2 C23 16.4(4) . .
C42 C11 K2 C10 123.2(5) . .
C10 C11 K2 C20 -167.6(3) . .
C42 C11 K2 C20 -44.4(3) . .
C10 C11 K2 C24 -119.5(3) . .
C42 C11 K2 C24 3.7(4) . .
C10 C11 K2 C44 -61.4(3) . .
C42 C11 K2 C44 61.8(3) . .
C10 C11 K2 C9 -28.5(3) . .
C42 C11 K2 C9 94.7(3) . .
C42 C43 K2 C12 -22.4(4) . .
C44 C43 K2 C12 103.9(4) . .
C42 C43 K2 C21 100.8(3) . .
C44 C43 K2 C21 -132.8(3) . .
C42 C43 K2 C22 131.5(3) . .
C44 C43 K2 C22 -102.2(3) . .
C44 C43 K2 C42 126.3(5) . .
C42 C43 K2 C11 -31.4(3) . .
C44 C43 K2 C11 94.9(3) . .
C42 C43 K2 C23 139.5(3) . .
C44 C43 K2 C23 -94.2(3) . .
C42 C43 K2 C10 -64.1(3) . .
C44 C43 K2 C10 62.2(3) . .
C42 C43 K2 C20 87.2(3) . .
C44 C43 K2 C20 -146.5(3) . .
C42 C43 K2 C24 123.7(3) . .
C44 C43 K2 C24 -110.0(3) . .
C42 C43 K2 C44 -126.3(5) . .
C42 C43 K2 C9 -95.7(3) . .
C44 C43 K2 C9 30.6(3) . .
C22 C23 K2 C12 4.2(4) . .
C24 C23 K2 C12 130.0(4) . .
C22 C23 K2 C21 -32.2(3) . .
C24 C23 K2 C21 93.7(4) . .
C24 C23 K2 C22 125.9(6) . .
C22 C23 K2 C42 -146.1(4) . .
C24 C23 K2 C42 -20.2(4) . .
C22 C23 K2 C11 -154.0(3) . .
C24 C23 K2 C11 -28.1(5) . .
C22 C23 K2 C43 -163.6(4) . .
C24 C23 K2 C43 -37.7(4) . .
C22 C23 K2 C10 167.8(3) . .
C24 C23 K2 C10 -66.3(4) . .
C22 C23 K2 C20 -66.8(3) . .
C24 C23 K2 C20 59.1(4) . .
C22 C23 K2 C24 -125.9(6) . .
C22 C23 K2 C44 171.3(4) . .
C24 C23 K2 C44 -62.8(4) . .
C22 C23 K2 C9 156.6(3) . .
C24 C23 K2 C9 -77.5(4) . .
C11 C10 K2 C12 -92.0(3) . .
C9 C10 K2 C12 141.1(3) . .
C11 C10 K2 C21 1.2(7) . .
C9 C10 K2 C21 -125.6(6) . .
C11 C10 K2 C22 120.5(5) . .
C9 C10 K2 C22 -6.4(6) . .
C11 C10 K2 C42 32.0(3) . .
C9 C10 K2 C42 -94.9(3) . .
C9 C10 K2 C11 -126.9(4) . .
C11 C10 K2 C43 64.9(3) . .
C9 C10 K2 C43 -62.0(3) . .
C11 C10 K2 C23 102.0(4) . .
C9 C10 K2 C23 -24.9(4) . .
C11 C10 K2 C20 17.4(4) . .
C9 C10 K2 C20 -109.4(3) . .
C11 C10 K2 C24 73.9(3) . .
C9 C10 K2 C24 -52.9(4) . .
C11 C10 K2 C44 97.0(3) . .
C9 C10 K2 C44 -29.9(3) . .
C11 C10 K2 C9 126.9(4) . .
C25 C20 K2 C12 174.5(4) . .
C19 C20 K2 C12 41.6(4) . .
C21 C20 K2 C12 -60.6(3) . .
C25 C20 K2 C21 -124.9(5) . .
C19 C20 K2 C21 102.2(5) . .
C25 C20 K2 C22 -93.0(4) . .
C19 C20 K2 C22 134.1(4) . .
C21 C20 K2 C22 31.9(3) . .
C25 C20 K2 C42 53.7(4) . .
C19 C20 K2 C42 -79.2(4) . .
C21 C20 K2 C42 178.5(3) . .
C25 C20 K2 C11 72.2(4) . .
C19 C20 K2 C11 -60.7(4) . .
C21 C20 K2 C11 -162.9(3) . .
C25 C20 K2 C43 28.0(4) . .
C19 C20 K2 C43 -104.9(4) . .
C21 C20 K2 C43 152.9(3) . .
C25 C20 K2 C23 -59.5(4) . .
C19 C20 K2 C23 167.6(4) . .
C21 C20 K2 C23 65.4(3) . .
C25 C20 K2 C10 64.1(4) . .
C19 C20 K2 C10 -68.8(4) . .
C21 C20 K2 C10 -171.1(3) . .
C25 C20 K2 C24 -27.6(3) . .
C19 C20 K2 C24 -160.5(5) . .
C21 C20 K2 C24 97.3(4) . .
C25 C20 K2 C44 12.8(4) . .
C19 C20 K2 C44 -120.1(3) . .
C21 C20 K2 C44 137.7(3) . .
C25 C20 K2 C9 24.8(5) . .
C19 C20 K2 C9 -108.1(4) . .
C21 C20 K2 C9 149.7(3) . .
C25 C24 K2 C12 60.8(4) . .
C23 C24 K2 C12 -67.2(5) . .
C25 C24 K2 C21 63.0(4) . .
C23 C24 K2 C21 -64.9(4) . .
C25 C24 K2 C22 98.0(4) . .
C23 C24 K2 C22 -30.0(3) . .
C25 C24 K2 C42 -70.8(4) . .
C23 C24 K2 C42 161.2(4) . .
C25 C24 K2 C11 -72.5(4) . .
C23 C24 K2 C11 159.5(3) . .
C25 C24 K2 C43 -91.9(4) . .
C23 C24 K2 C43 140.1(4) . .
C25 C24 K2 C23 128.0(6) . .
C25 C24 K2 C10 -99.4(4) . .
C23 C24 K2 C10 132.6(3) . .
C25 C24 K2 C20 28.8(3) . .
C23 C24 K2 C20 -99.1(4) . .
C25 C24 K2 C44 -115.6(4) . .
C23 C24 K2 C44 116.4(4) . .
C25 C24 K2 C9 -119.9(3) . .
C23 C24 K2 C9 112.1(4) . .
C43 C44 K2 C12 -111.0(3) . .
C6 C44 K2 C12 118.7(4) . .
C9 C44 K2 C12 13.7(4) . .
C43 C44 K2 C21 63.2(4) . .
C6 C44 K2 C21 -67.0(4) . .
C9 C44 K2 C21 -172.1(3) . .
C43 C44 K2 C22 91.4(3) . .
C6 C44 K2 C22 -38.8(4) . .
C9 C44 K2 C22 -143.8(3) . .
C43 C44 K2 C42 -29.5(3) . .
C6 C44 K2 C42 -159.8(4) . .
C9 C44 K2 C42 95.2(3) . .
C43 C44 K2 C11 -64.0(3) . .
C6 C44 K2 C11 165.8(4) . .
C9 C44 K2 C11 60.7(3) . .
C6 C44 K2 C43 -130.2(5) . .
C9 C44 K2 C43 124.7(5) . .
C43 C44 K2 C23 87.1(3) . .
C6 C44 K2 C23 -43.1(4) . .
C9 C44 K2 C23 -148.2(3) . .
C43 C44 K2 C10 -96.2(3) . .
C6 C44 K2 C10 133.6(4) . .
C9 C44 K2 C10 28.5(3) . .
C43 C44 K2 C20 38.0(3) . .
C6 C44 K2 C20 -92.2(4) . .
C9 C44 K2 C20 162.7(3) . .
C43 C44 K2 C24 64.8(3) . .
C6 C44 K2 C24 -65.5(4) . .
C9 C44 K2 C24 -170.5(3) . .
C43 C44 K2 C9 -124.7(5) . .
C6 C44 K2 C9 105.1(5) . .
C10 C9 K2 C12 -44.3(3) . .
C8 C9 K2 C12 87.6(4) . .
C44 C9 K2 C12 -170.7(3) . .
C10 C9 K2 C21 143.2(4) . .
C8 C9 K2 C21 -84.9(5) . .
C44 C9 K2 C21 16.8(6) . .
C10 C9 K2 C22 177.2(3) . .
C8 C9 K2 C22 -50.9(4) . .
C44 C9 K2 C22 50.8(4) . .
C10 C9 K2 C42 64.0(3) . .
C8 C9 K2 C42 -164.1(4) . .
C44 C9 K2 C42 -62.4(3) . .
C10 C9 K2 C11 29.3(3) . .
C8 C9 K2 C11 161.1(4) . .
C44 C9 K2 C11 -97.1(3) . .
C10 C9 K2 C43 96.8(3) . .
C8 C9 K2 C43 -131.3(4) . .
C44 C9 K2 C43 -29.6(3) . .
C10 C9 K2 C23 162.0(3) . .
C8 C9 K2 C23 -66.1(4) . .
C44 C9 K2 C23 35.6(3) . .
C8 C9 K2 C10 131.9(5) . .
C44 C9 K2 C10 -126.4(5) . .
C10 C9 K2 C20 101.3(3) . .
C8 C9 K2 C20 -126.8(3) . .
C44 C9 K2 C20 -25.1(4) . .
C10 C9 K2 C24 136.3(3) . .
C8 C9 K2 C24 -91.8(4) . .
C44 C9 K2 C24 9.9(3) . .
C10 C9 K2 C44 126.4(5) . .
C8 C9 K2 C44 -101.7(5) . .
N2 C1 N1 C2 0.8(5) . .
K1 C1 N1 C2 -156.5(3) . .
N2 C1 N1 C49 177.2(4) . .
K1 C1 N1 C49 19.9(6) . .
C3 C2 N1 C1 -1.0(5) . .
C3 C2 N1 C49 -177.4(4) . .
C57 C49 N1 C1 97.7(5) . .
C50 C49 N1 C1 -83.1(6) . .
C57 C49 N1 C2 -86.3(6) . .
C50 C49 N1 C2 92.9(5) . .
N1 C1 N2 C3 -0.3(5) . .
K1 C1 N2 C3 156.1(3) . .
N1 C1 N2 C4 -174.9(4) . .
K1 C1 N2 C4 -18.4(6) . .
C2 C3 N2 C1 -0.3(6) . .
C2 C3 N2 C4 174.4(4) . .
C5 C4 N2 C1 89.5(5) . .
C5 C4 N2 C3 -84.5(5) . .
N4 C12 N3 C13 0.9(5) . .
K2 C12 N3 C13 158.5(3) . .
N4 C12 N3 C30 177.8(4) . .
K2 C12 N3 C30 -24.6(7) . .
C14 C13 N3 C12 -0.7(6) . .
C14 C13 N3 C30 -177.6(4) . .
C38 C30 N3 C12 102.4(5) . .
C31 C30 N3 C12 -77.9(6) . .
C38 C30 N3 C13 -81.0(6) . .
C31 C30 N3 C13 98.7(6) . .
N3 C12 N4 C14 -0.8(5) . .
K2 C12 N4 C14 -160.4(3) . .
N3 C12 N4 C15 179.2(4) . .
K2 C12 N4 C15 19.6(6) . .
C13 C14 N4 C12 0.4(6) . .
C13 C14 N4 C15 -179.6(4) . .
C16 C15 N4 C12 -101.8(5) . .
C16 C15 N4 C14 78.2(5) . .

loop_
_platon_squeeze_void_nr
_platon_squeeze_void_average_x
_platon_squeeze_void_average_y
_platon_squeeze_void_average_z
_platon_squeeze_void_volume
_platon_squeeze_void_count_electrons
1 0.500 0.000 0.500 233.6 17.0
2 0.000 0.500 0.000 233.6 17.0
